data_4331062
loop_
_publ_author_name
'Vitaly Nesterov'
'Gregor Schnakenburg'
'Arturo Espinosa'
'Rainer Streubel'

_publ_contact_author_address
;
University of Bonn
Institute of Inorganic Chemistry
Gerhard-Domagk-Strasse 1
53121 Bonn
Germany
;
_publ_contact_author_email r.streubel@uni-bonn.de
_publ_contact_author_fax '049 228 73-9616'
_publ_contact_author_name 'Streubel, Rainer'
_publ_contact_author_phone '049 228 73-5345'
_publ_section_title
;
 Synthesis and Reactions of the First Room Temperature Stable Li/Cl
 Phosphinidenoid Complex
;
_journal_name_full 'Inorganic Chemistry'
_journal_page_first 12343
_journal_page_last 12349
_journal_paper_doi 10.1021/ic301652u
_journal_volume 51
_journal_year 2012
_chemical_formula_moiety 'C25 H15 Cl2 O6 P W'
_chemical_formula_sum 'C25 H15 Cl2 O6 P W'
_chemical_formula_weight 697.09
_chemical_name_systematic
; 
 ? 
;
_space_group_IT_number 2
_symmetry_cell_setting triclinic
_symmetry_space_group_name_Hall '-P 1'
_symmetry_space_group_name_H-M 'P -1'
_atom_sites_solution_hydrogens geom
_atom_sites_solution_primary direct
_atom_sites_solution_secondary difmap
_audit_creation_method SHELXL-97
_cell_angle_alpha 96.509(2)
_cell_angle_beta 90.741(2)
_cell_angle_gamma 104.582(2)
_cell_formula_units_Z 2
_cell_length_a 10.0399(4)
_cell_length_b 10.6514(5)
_cell_length_c 12.3702(4)
_cell_measurement_reflns_used 4184
_cell_measurement_temperature 123(2)
_cell_measurement_theta_max 29.13
_cell_measurement_theta_min 1.00
_cell_volume 1270.81(9)
_computing_cell_refinement 'HKL Scalepack (Otwinowski & Minor 1997)'
_computing_data_collection 'HKL Denzo and Scalepack (Otwinowski & Minor 1997)'
_computing_data_reduction 'HKL Denzo and Scalepack (Otwinowski & Minor 1997)'
_computing_molecular_graphics 'DIAMOND (Brandenburg, 1999)'
_computing_publication_material 'SHELXL97 (Sheldrick, 1997)'
_computing_structure_refinement 'SHELXL-97 (Sheldrick, 1997)'
_computing_structure_solution 'SHELXS-97 (Sheldrick, 1990)'
_diffrn_ambient_temperature 123(2)
_diffrn_detector_area_resol_mean 9
_diffrn_measured_fraction_theta_full 0.968
_diffrn_measured_fraction_theta_max 0.968
_diffrn_measurement_device '95mm CCD camera on \k-goniostat'
_diffrn_measurement_device_type 'Nonius KappaCCD'
_diffrn_measurement_method 'CCD rotation images, thick slices'
_diffrn_radiation_monochromator 'horizonally mounted graphite crystal'
_diffrn_radiation_type MoK\a
_diffrn_radiation_wavelength 0.71073
_diffrn_reflns_av_R_equivalents 0.0600
_diffrn_reflns_av_sigmaI/netI 0.0733
_diffrn_reflns_limit_h_max 13
_diffrn_reflns_limit_h_min -12
_diffrn_reflns_limit_k_max 14
_diffrn_reflns_limit_k_min -14
_diffrn_reflns_limit_l_max 16
_diffrn_reflns_limit_l_min -16
_diffrn_reflns_number 14476
_diffrn_reflns_theta_full 28.00
_diffrn_reflns_theta_max 28.00
_diffrn_reflns_theta_min 2.62
_exptl_absorpt_coefficient_mu 4.856
_exptl_absorpt_correction_T_max 0.6423
_exptl_absorpt_correction_T_min 0.2812
_exptl_absorpt_correction_type multi-scan
_exptl_absorpt_process_details
;
R.H. Blessing, Acta Cryst. (1995), A51, 33-38
;
_exptl_crystal_colour yellow
_exptl_crystal_density_diffrn 1.822
_exptl_crystal_description block
_exptl_crystal_F_000 672
_exptl_crystal_size_max 0.35
_exptl_crystal_size_mid 0.15
_exptl_crystal_size_min 0.10
_refine_diff_density_max 2.611
_refine_diff_density_min -3.073
_refine_diff_density_rms 0.220
_refine_ls_extinction_method none
_refine_ls_goodness_of_fit_ref 1.010
_refine_ls_hydrogen_treatment constr
_refine_ls_matrix_type full
_refine_ls_number_parameters 316
_refine_ls_number_reflns 5931
_refine_ls_number_restraints 0
_refine_ls_restrained_S_all 1.010
_refine_ls_R_factor_all 0.0507
_refine_ls_R_factor_gt 0.0410
_refine_ls_shift/su_max 0.007
_refine_ls_shift/su_mean 0.000
_refine_ls_structure_factor_coef Fsqd
_refine_ls_weighting_details 'calc w=1/[\s^2^(Fo^2^)+(0.0496P)^2^+0.0000P] where P=(Fo^2^+2Fc^2^)/3'
_refine_ls_weighting_scheme calc
_refine_ls_wR_factor_gt 0.0944
_refine_ls_wR_factor_ref 0.0977
_reflns_number_gt 5038
_reflns_number_total 5931
_reflns_threshold_expression >2sigma(I)
_cod_data_source_file ic301652u_si_002_2.cif
_cod_data_source_block Greg1695
_cod_database_code 4331062

loop_
_symmetry_equiv_pos_as_xyz
'x, y, z'
'-x, -y, -z'

loop_
_atom_site_label
_atom_site_type_symbol
_atom_site_fract_x
_atom_site_fract_y
_atom_site_fract_z
_atom_site_U_iso_or_equiv
_atom_site_adp_type
_atom_site_occupancy
_atom_site_symmetry_multiplicity
_atom_site_calc_flag
_atom_site_refinement_flags
C1 C 0.1670(5) 0.4008(5) 0.2162(4) 0.0181(11) Uani 1 1 d .
C2 C 0.1106(5) 0.1476(5) 0.3141(4) 0.0181(11) Uani 1 1 d .
C3 C 0.2329(5) 0.1562(6) 0.3943(4) 0.0200(11) Uani 1 1 d .
C4 C 0.2434(5) 0.0459(6) 0.4434(4) 0.0251(13) Uani 1 1 d .
H4 H 0.1774 -0.0354 0.4252 0.030 Uiso 1 1 calc R
C5 C 0.3511(6) 0.0565(7) 0.5190(4) 0.0313(15) Uani 1 1 d .
H5 H 0.3580 -0.0179 0.5521 0.038 Uiso 1 1 calc R
C6 C 0.4470(6) 0.1729(8) 0.5459(4) 0.0365(17) Uani 1 1 d .
H6 H 0.5209 0.1784 0.5964 0.044 Uiso 1 1 calc R
C7 C 0.4366(6) 0.2836(7) 0.4994(4) 0.0298(14) Uani 1 1 d .
H7 H 0.5027 0.3646 0.5187 0.036 Uiso 1 1 calc R
C8 C 0.3291(5) 0.2745(6) 0.4249(4) 0.0227(12) Uani 1 1 d .
H8 H 0.3211 0.3503 0.3942 0.027 Uiso 1 1 calc R
C9 C 0.0090(5) 0.2209(5) 0.3671(4) 0.0189(11) Uani 1 1 d .
C10 C -0.0955(5) 0.2472(6) 0.3035(4) 0.0255(13) Uani 1 1 d .
H10 H -0.1049 0.2187 0.2276 0.031 Uiso 1 1 calc R
C11 C -0.1854(6) 0.3154(7) 0.3522(5) 0.0320(14) Uani 1 1 d .
H11 H -0.2544 0.3348 0.3085 0.038 Uiso 1 1 calc R
C12 C -0.1757(6) 0.3546(6) 0.4616(5) 0.0302(13) Uani 1 1 d .
H12 H -0.2374 0.4010 0.4938 0.036 Uiso 1 1 calc R
C13 C -0.0749(6) 0.3262(6) 0.5253(4) 0.0267(12) Uani 1 1 d .
H13 H -0.0687 0.3518 0.6017 0.032 Uiso 1 1 calc R
C14 C 0.0166(5) 0.2608(6) 0.4782(4) 0.0228(12) Uani 1 1 d .
H14 H 0.0857 0.2428 0.5227 0.027 Uiso 1 1 calc R
C15 C 0.0410(5) 0.0053(5) 0.2712(4) 0.0180(11) Uani 1 1 d .
C16 C -0.0962(5) -0.0541(6) 0.2881(4) 0.0227(12) Uani 1 1 d .
H16 H -0.1522 -0.0039 0.3239 0.027 Uiso 1 1 calc R
C17 C -0.1523(6) -0.1860(6) 0.2533(4) 0.0287(13) Uani 1 1 d .
H17 H -0.2463 -0.2243 0.2651 0.034 Uiso 1 1 calc R
C18 C -0.0740(6) -0.2619(6) 0.2023(4) 0.0282(13) Uani 1 1 d .
H18 H -0.1130 -0.3523 0.1804 0.034 Uiso 1 1 calc R
C19 C 0.0634(6) -0.2046(6) 0.1830(4) 0.0261(12) Uani 1 1 d .
H19 H 0.1181 -0.2556 0.1464 0.031 Uiso 1 1 calc R
C20 C 0.1192(6) -0.0741(6) 0.2173(4) 0.0239(12) Uani 1 1 d .
H20 H 0.2130 -0.0363 0.2043 0.029 Uiso 1 1 calc R
C21 C 0.6117(6) 0.2726(6) 0.0566(5) 0.0292(13) Uani 1 1 d .
C22 C 0.3760(6) 0.3574(6) 0.0099(5) 0.0251(12) Uani 1 1 d .
C23 C 0.5017(6) 0.4069(7) 0.2265(4) 0.0261(13) Uani 1 1 d .
C24 C 0.4776(6) 0.1252(6) 0.2223(4) 0.0263(13) Uani 1 1 d .
C25 C 0.3482(6) 0.0869(7) 0.0081(4) 0.0282(13) Uani 1 1 d .
Cl1 Cl 0.04316(13) 0.14980(14) 0.06741(9) 0.0239(3) Uani 1 1 d .
Cl2 Cl 0.08551(18) 0.45678(16) 0.10902(13) 0.0406(4) Uani 1 1 d .
O1 O 0.2151(4) 0.4725(4) 0.2926(3) 0.0305(9) Uani 1 1 d .
O2 O 0.7180(5) 0.2891(5) 0.0218(4) 0.0505(14) Uani 1 1 d .
O3 O 0.3527(4) 0.4177(5) -0.0556(3) 0.0369(11) Uani 1 1 d .
O4 O 0.5514(5) 0.5002(5) 0.2847(4) 0.0388(11) Uani 1 1 d .
O5 O 0.5134(4) 0.0587(5) 0.2744(3) 0.0366(11) Uani 1 1 d .
O6 O 0.3061(5) -0.0023(5) -0.0570(4) 0.0412(11) Uani 1 1 d .
P P 0.18937(13) 0.22844(14) 0.18819(10) 0.0167(3) Uani 1 1 d .
W W 0.42272(2) 0.24535(2) 0.119770(15) 0.01873(9) Uani 1 1 d .

loop_
_atom_site_aniso_label
_atom_site_aniso_U_11
_atom_site_aniso_U_22
_atom_site_aniso_U_33
_atom_site_aniso_U_23
_atom_site_aniso_U_13
_atom_site_aniso_U_12
C1 0.015(3) 0.021(3) 0.021(2) 0.006(2) 0.005(2) 0.007(2)
C2 0.014(2) 0.026(3) 0.017(2) 0.007(2) 0.0020(19) 0.007(2)
C3 0.016(3) 0.034(3) 0.013(2) 0.004(2) 0.0048(19) 0.011(2)
C4 0.021(3) 0.041(4) 0.019(2) 0.010(2) 0.008(2) 0.017(3)
C5 0.027(3) 0.053(5) 0.024(3) 0.010(3) 0.005(2) 0.027(3)
C6 0.023(3) 0.073(5) 0.022(3) 0.005(3) 0.001(2) 0.030(4)
C7 0.019(3) 0.048(4) 0.022(3) -0.001(3) 0.003(2) 0.010(3)
C8 0.018(3) 0.032(3) 0.019(2) 0.004(2) 0.004(2) 0.007(2)
C9 0.012(3) 0.018(3) 0.027(3) 0.004(2) 0.002(2) 0.004(2)
C10 0.021(3) 0.035(4) 0.024(3) 0.008(3) 0.004(2) 0.011(3)
C11 0.020(3) 0.043(4) 0.038(3) 0.005(3) 0.001(2) 0.016(3)
C12 0.018(3) 0.034(4) 0.041(3) -0.002(3) 0.008(2) 0.012(3)
C13 0.026(3) 0.029(3) 0.025(3) -0.001(2) 0.006(2) 0.008(3)
C14 0.019(3) 0.029(3) 0.022(2) 0.008(2) 0.005(2) 0.008(2)
C15 0.021(3) 0.021(3) 0.015(2) 0.008(2) 0.0012(19) 0.006(2)
C16 0.017(3) 0.028(3) 0.024(3) 0.004(2) 0.004(2) 0.006(2)
C17 0.025(3) 0.028(3) 0.030(3) 0.006(3) 0.000(2) 0.000(3)
C18 0.036(3) 0.022(3) 0.023(3) 0.006(2) -0.003(2) 0.000(3)
C19 0.033(3) 0.026(3) 0.022(3) 0.005(2) 0.003(2) 0.012(3)
C20 0.023(3) 0.030(3) 0.024(3) 0.011(2) 0.010(2) 0.011(3)
C21 0.036(3) 0.022(3) 0.032(3) 0.010(3) 0.014(3) 0.008(3)
C22 0.019(3) 0.023(3) 0.032(3) 0.006(3) 0.005(2) 0.001(2)
C23 0.020(3) 0.036(4) 0.025(3) 0.009(3) 0.007(2) 0.010(3)
C24 0.020(3) 0.033(3) 0.029(3) 0.009(3) 0.008(2) 0.009(3)
C25 0.033(3) 0.035(4) 0.023(3) 0.007(3) 0.012(2) 0.017(3)
Cl1 0.0227(7) 0.0307(8) 0.0185(6) 0.0046(6) -0.0014(5) 0.0066(6)
Cl2 0.0561(10) 0.0312(9) 0.0418(8) 0.0087(7) -0.0086(7) 0.0231(8)
O1 0.033(2) 0.027(2) 0.035(2) 0.000(2) 0.0040(18) 0.014(2)
O2 0.038(3) 0.052(3) 0.072(3) 0.025(3) 0.039(2) 0.022(3)
O3 0.030(2) 0.043(3) 0.039(2) 0.020(2) -0.0046(18) 0.003(2)
O4 0.036(3) 0.035(3) 0.037(2) -0.003(2) 0.003(2) -0.002(2)
O5 0.034(2) 0.047(3) 0.038(2) 0.020(2) 0.0062(18) 0.021(2)
O6 0.048(3) 0.037(3) 0.041(3) -0.001(2) 0.010(2) 0.016(2)
P 0.0164(6) 0.0190(7) 0.0166(6) 0.0049(5) 0.0032(5) 0.0067(6)
W 0.01758(13) 0.02245(14) 0.01922(12) 0.00723(9) 0.00692(8) 0.00839(9)

loop_
_atom_type_symbol
_atom_type_description
_atom_type_scat_dispersion_real
_atom_type_scat_dispersion_imag
_atom_type_scat_source
C C 0.0033 0.0016 'International Tables Vol C Tables 4.2.6.8 and 6.1.1.4'
H H 0.0000 0.0000 'International Tables Vol C Tables 4.2.6.8 and 6.1.1.4'
Cl Cl 0.1484 0.1585 'International Tables Vol C Tables 4.2.6.8 and 6.1.1.4'
O O 0.0106 0.0060 'International Tables Vol C Tables 4.2.6.8 and 6.1.1.4'
P P 0.1023 0.0942 'International Tables Vol C Tables 4.2.6.8 and 6.1.1.4'
W W -0.8490 6.8722 'International Tables Vol C Tables 4.2.6.8 and 6.1.1.4'

loop_
_geom_angle_atom_site_label_1
_geom_angle_atom_site_label_2
_geom_angle_atom_site_label_3
_geom_angle
O1 C1 Cl2 120.1(4)
O1 C1 P 123.4(4)
Cl2 C1 P 116.0(3)
C15 C2 C9 112.7(4)
C15 C2 C3 110.9(4)
C9 C2 C3 110.6(4)
C15 C2 P 105.6(3)
C9 C2 P 110.3(3)
C3 C2 P 106.3(3)
C8 C3 C4 118.7(5)
C8 C3 C2 120.8(4)
C4 C3 C2 120.4(5)
C5 C4 C3 119.7(6)
C5 C4 H4 120.1
C3 C4 H4 120.1
C6 C5 C4 120.8(5)
C6 C5 H5 119.6
C4 C5 H5 119.6
C5 C6 C7 120.2(5)
C5 C6 H6 119.9
C7 C6 H6 119.9
C8 C7 C6 119.5(6)
C8 C7 H7 120.2
C6 C7 H7 120.2
C7 C8 C3 121.0(5)
C7 C8 H8 119.5
C3 C8 H8 119.5
C14 C9 C10 118.2(5)
C14 C9 C2 121.3(4)
C10 C9 C2 120.4(4)
C11 C10 C9 119.9(5)
C11 C10 H10 120.1
C9 C10 H10 120.1
C12 C11 C10 121.0(5)
C12 C11 H11 119.5
C10 C11 H11 119.5
C11 C12 C13 119.4(5)
C11 C12 H12 120.3
C13 C12 H12 120.3
C14 C13 C12 120.4(5)
C14 C13 H13 119.8
C12 C13 H13 119.8
C13 C14 C9 121.1(5)
C13 C14 H14 119.4
C9 C14 H14 119.4
C16 C15 C20 117.1(5)
C16 C15 C2 123.1(4)
C20 C15 C2 119.7(5)
C17 C16 C15 120.8(5)
C17 C16 H16 119.6
C15 C16 H16 119.6
C18 C17 C16 121.2(5)
C18 C17 H17 119.4
C16 C17 H17 119.4
C17 C18 C19 119.3(6)
C17 C18 H18 120.4
C19 C18 H18 120.4
C20 C19 C18 119.7(5)
C20 C19 H19 120.1
C18 C19 H19 120.1
C19 C20 C15 121.9(5)
C19 C20 H20 119.1
C15 C20 H20 119.1
O2 C21 W 179.3(6)
O3 C22 W 176.9(5)
O4 C23 W 177.1(5)
O5 C24 W 176.0(5)
O6 C25 W 178.9(5)
C1 P C2 103.0(2)
C1 P Cl1 101.19(17)
C2 P Cl1 103.36(17)
C1 P W 107.41(16)
C2 P W 127.86(14)
Cl1 P W 110.82(6)
C23 W C21 87.5(2)
C23 W C22 90.5(2)
C21 W C22 87.8(2)
C23 W C25 177.7(2)
C21 W C25 90.6(2)
C22 W C25 88.0(2)
C23 W C24 92.1(2)
C21 W C24 89.0(2)
C22 W C24 175.7(2)
C25 W C24 89.3(2)
C23 W P 91.20(15)
C21 W P 174.89(15)
C22 W P 87.29(15)
C25 W P 90.49(16)
C24 W P 96.04(14)

loop_
_geom_bond_atom_site_label_1
_geom_bond_atom_site_label_2
_geom_bond_distance
C1 O1 1.162(7)
C1 Cl2 1.783(5)
C1 P 1.899(5)
C2 C15 1.531(8)
C2 C9 1.544(7)
C2 C3 1.546(6)
C2 P 1.945(5)
C3 C8 1.391(8)
C3 C4 1.408(7)
C4 C5 1.394(7)
C4 H4 0.9500
C5 C6 1.368(10)
C5 H5 0.9500
C6 C7 1.394(9)
C6 H6 0.9500
C7 C8 1.388(7)
C7 H7 0.9500
C8 H8 0.9500
C9 C14 1.388(7)
C9 C10 1.405(7)
C10 C11 1.397(7)
C10 H10 0.9500
C11 C12 1.365(8)
C11 H11 0.9500
C12 C13 1.388(8)
C12 H12 0.9500
C13 C14 1.383(7)
C13 H13 0.9500
C14 H14 0.9500
C15 C16 1.393(7)
C15 C20 1.412(7)
C16 C17 1.391(8)
C16 H16 0.9500
C17 C18 1.373(8)
C17 H17 0.9500
C18 C19 1.397(8)
C18 H18 0.9500
C19 C20 1.377(8)
C19 H19 0.9500
C20 H20 0.9500
C21 O2 1.135(7)
C21 W 2.027(6)
C22 O3 1.147(6)
C22 W 2.030(5)
C23 O4 1.155(8)
C23 W 2.025(7)
C24 O5 1.128(6)
C24 W 2.063(5)
C25 O6 1.160(8)
C25 W 2.032(7)
Cl1 P 2.0320(18)
P W 2.4721(12)

loop_
_geom_torsion_atom_site_label_1
_geom_torsion_atom_site_label_2
_geom_torsion_atom_site_label_3
_geom_torsion_atom_site_label_4
_geom_torsion
C15 C2 C3 C8 165.8(4)
C9 C2 C3 C8 -68.3(6)
P C2 C3 C8 51.4(5)
C15 C2 C3 C4 -18.6(6)
C9 C2 C3 C4 107.3(5)
P C2 C3 C4 -133.0(4)
C8 C3 C4 C5 -1.7(7)
C2 C3 C4 C5 -177.4(4)
C3 C4 C5 C6 -0.1(7)
C4 C5 C6 C7 1.3(8)
C5 C6 C7 C8 -0.7(8)
C6 C7 C8 C3 -1.2(7)
C4 C3 C8 C7 2.3(7)
C2 C3 C8 C7 178.0(4)
C15 C2 C9 C14 111.8(5)
C3 C2 C9 C14 -13.1(7)
P C2 C9 C14 -130.4(5)
C15 C2 C9 C10 -67.2(6)
C3 C2 C9 C10 168.0(5)
P C2 C9 C10 50.6(6)
C14 C9 C10 C11 2.0(8)
C2 C9 C10 C11 -179.0(5)
C9 C10 C11 C12 -1.6(9)
C10 C11 C12 C13 0.0(10)
C11 C12 C13 C14 1.1(9)
C12 C13 C14 C9 -0.7(9)
C10 C9 C14 C13 -0.9(8)
C2 C9 C14 C13 -179.9(5)
C9 C2 C15 C16 -5.9(6)
C3 C2 C15 C16 118.8(5)
P C2 C15 C16 -126.4(4)
C9 C2 C15 C20 178.0(4)
C3 C2 C15 C20 -57.3(5)
P C2 C15 C20 57.5(5)
C20 C15 C16 C17 0.2(7)
C2 C15 C16 C17 -176.0(5)
C15 C16 C17 C18 0.6(8)
C16 C17 C18 C19 -1.4(8)
C17 C18 C19 C20 1.4(7)
C18 C19 C20 C15 -0.5(8)
C16 C15 C20 C19 -0.3(7)
C2 C15 C20 C19 176.0(4)
O1 C1 P C2 59.7(5)
Cl2 C1 P C2 -128.2(3)
O1 C1 P Cl1 166.4(4)
Cl2 C1 P Cl1 -21.5(3)
O1 C1 P W -77.4(5)
Cl2 C1 P W 94.7(3)
C15 C2 P C1 144.7(3)
C9 C2 P C1 22.6(4)
C3 C2 P C1 -97.4(4)
C15 C2 P Cl1 39.6(3)
C9 C2 P Cl1 -82.5(4)
C3 C2 P Cl1 157.6(3)
C15 C2 P W -90.7(3)
C9 C2 P W 147.2(3)
C3 C2 P W 27.2(4)
O4 C23 W C21 14(10)
O4 C23 W C22 -74(10)
O4 C23 W C25 -24(13)
O4 C23 W C24 102(10)
O4 C23 W P -161(10)
O2 C21 W C23 -17(44)
O2 C21 W C22 73(44)
O2 C21 W C25 161(44)
O2 C21 W C24 -109(44)
O2 C21 W P 59(45)
O3 C22 W C23 129(10)
O3 C22 W C21 42(10)
O3 C22 W C25 -49(10)
O3 C22 W C24 1(12)
O3 C22 W P -140(10)
O6 C25 W C23 -28(28)
O6 C25 W C21 -66(25)
O6 C25 W C22 22(25)
O6 C25 W C24 -155(25)
O6 C25 W P 109(25)
O5 C24 W C23 -107(8)
O5 C24 W C21 -19(8)
O5 C24 W C22 21(10)
O5 C24 W C25 71(8)
O5 C24 W P 162(8)
C1 P W C23 39.0(2)
C2 P W C23 -83.8(3)
Cl1 P W C23 148.69(16)
C1 P W C21 -37(2)
C2 P W C21 -160(2)
Cl1 P W C21 73(2)
C1 P W C22 -51.5(2)
C2 P W C22 -174.3(3)
Cl1 P W C22 58.20(18)
C1 P W C25 -139.4(2)
C2 P W C25 97.7(3)
Cl1 P W C25 -29.76(16)
C1 P W C24 131.3(2)
C2 P W C24 8.4(3)
Cl1 P W C24 -119.07(19)
